data_4307580
loop_
_publ_author_name
'Wen Zhang'
'Fei Zhao'
'Tao Liu'
'Mei Yuan'
'Zhe-Ming Wang'
'Song Gao'

_publ_section_title
;
Spin Crossover in a Series of Iron(II) Complexes of
2-(2-Alkyl-2H-tetrazol-5-yl)-1,10-phenanthroline: Effects of Alkyl Side
Chain, Solvent, and Anion
;
_journal_name_full 'Inorganic Chemistry'
_journal_page_first 2541
_journal_page_last 2555
_journal_paper_doi 10.1021/ic062062h
_journal_volume 46
_journal_year 2007
_chemical_formula_sum 'C58 H80 Cl2 Fe N12 O8'
_chemical_formula_weight 1200.09
_chemical_name_systematic
; 
 ? 
;
_space_group_IT_number 2
_symmetry_cell_setting triclinic
_symmetry_space_group_name_Hall '-P 1'
_symmetry_space_group_name_H-M 'P -1'
_atom_sites_solution_hydrogens geom
_atom_sites_solution_primary direct
_atom_sites_solution_secondary difmap
_audit_creation_method SHELXL-97
_cell_angle_alpha 102.1990(10)
_cell_angle_beta 89.6810(10)
_cell_angle_gamma 110.4120(10)
_cell_formula_units_Z 2
_cell_length_a 12.6873(3)
_cell_length_b 10.3056(2)
_cell_length_c 27.0758(9)
_cell_measurement_reflns_used 51245
_cell_measurement_temperature 293(2)
_cell_measurement_theta_max 27.485
_cell_measurement_theta_min 3.395
_cell_volume 3233.98(15)
_computing_cell_refinement 'HKL Scalepack (Otwinowski & Minor, 1997)'
_computing_data_collection 'KappaCCD (Nonius B. V., 1998)'
_computing_data_reduction 'HKL Denzo (Otwinowski & Minor, 1997) & maXus (Mackay et al., 1998)'
_computing_molecular_graphics 'Bruker SHELXTL V5.1 (Sheldrick, 1998)'
_computing_publication_material 'SHELXL-97 (Sheldrick, 1997)'
_computing_structure_refinement 'SHELXL-97 (Sheldrick, 1997)'
_computing_structure_solution 'SHELXS-97 (Sheldrick, 1990)'
_diffrn_ambient_temperature 293(2)
_diffrn_detector_area_resol_mean 0.76
_diffrn_measured_fraction_theta_full 0.941
_diffrn_measured_fraction_theta_max 0.941
_diffrn_measurement_device_type 'NONIUS KappaCCD'
_diffrn_measurement_method CCD
_diffrn_radiation_monochromator graphite
_diffrn_radiation_source 'fine-focus sealed tube'
_diffrn_radiation_type MoK\a
_diffrn_radiation_wavelength 0.71073
_diffrn_reflns_av_R_equivalents 0.1379
_diffrn_reflns_av_sigmaI/netI 0.2368
_diffrn_reflns_limit_h_max 15
_diffrn_reflns_limit_h_min -15
_diffrn_reflns_limit_k_max 12
_diffrn_reflns_limit_k_min -12
_diffrn_reflns_limit_l_max 32
_diffrn_reflns_limit_l_min -31
_diffrn_reflns_number 38317
_diffrn_reflns_theta_full 25.03
_diffrn_reflns_theta_max 25.03
_diffrn_reflns_theta_min 3.42
_exptl_absorpt_coefficient_mu 0.375
_exptl_absorpt_correction_T_max 0.976
_exptl_absorpt_correction_T_min 0.761
_exptl_absorpt_correction_type empirical
_exptl_absorpt_process_details '(Blessing, 1995, 1997)'
_exptl_crystal_colour red
_exptl_crystal_density_diffrn 1.232
_exptl_crystal_density_method 'not measured'
_exptl_crystal_description plate
_exptl_crystal_F_000 1272
_exptl_crystal_size_max 0.28
_exptl_crystal_size_mid 0.24
_exptl_crystal_size_min 0.10
_refine_diff_density_max 0.515
_refine_diff_density_min -0.361
_refine_diff_density_rms 0.067
_refine_ls_extinction_method none
_refine_ls_goodness_of_fit_ref 0.898
_refine_ls_hydrogen_treatment mixed
_refine_ls_matrix_type full
_refine_ls_number_parameters 730
_refine_ls_number_reflns 10740
_refine_ls_number_restraints 0
_refine_ls_restrained_S_all 0.898
_refine_ls_R_factor_all 0.2555
_refine_ls_R_factor_gt 0.0813
_refine_ls_shift/su_max 0.008
_refine_ls_shift/su_mean 0.001
_refine_ls_structure_factor_coef Fsqd
_refine_ls_weighting_details 'calc w=1/[\s^2^(Fo^2^)+(0.1107P)^2^+0.0000P] where P=(Fo^2^+2Fc^2^)/3'
_refine_ls_weighting_scheme calc
_refine_ls_wR_factor_gt 0.1843
_refine_ls_wR_factor_ref 0.2367
_reflns_number_gt 3562
_reflns_number_total 10740
_reflns_threshold_expression >2sigma(I)
_cod_data_source_file ic062062hsi20061026_105250_15.cif
_cod_data_source_block 16a-293K
_cod_depositor_comments
;
The following automatic conversions were performed:
'_symmetry_cell_setting' value 'Triclinic' changed to 'triclinic'
according to '/home/saulius/struct/CIF-dictionaries/cif_core.dic'
dictionary named 'cif_core.dic' version 2.4.1 from 2010-06-29.

Automatic conversion script
Id: cif_fix_enum 1527 2010-12-29 10:47:43Z saulius 
;
_cod_original_cell_volume 3233.97(15)
_cod_database_code 4307580

loop_
_symmetry_equiv_pos_as_xyz
'x, y, z'
'-x, -y, -z'

loop_
_atom_site_label
_atom_site_type_symbol
_atom_site_fract_x
_atom_site_fract_y
_atom_site_fract_z
_atom_site_U_iso_or_equiv
_atom_site_adp_type
_atom_site_occupancy
_atom_site_symmetry_multiplicity
_atom_site_calc_flag
_atom_site_refinement_flags
_atom_site_disorder_assembly
_atom_site_disorder_group
Fe1 Fe 0.83071(7) 0.76274(9) 0.60762(3) 0.0631(4) Uani 1 1 d . . .
N1 N 0.7984(4) 0.6359(5) 0.53099(19) 0.0624(14) Uani 1 1 d . . .
N2 N 0.6919(4) 0.7946(5) 0.5789(2) 0.0575(13) Uani 1 1 d . . .
N3 N 0.7930(5) 0.9176(5) 0.6673(2) 0.0763(15) Uani 1 1 d . . .
N4 N 0.8342(5) 0.9991(8) 0.7128(3) 0.0997(19) Uani 1 1 d . . .
N5 N 0.7688(7) 1.0763(7) 0.7255(3) 0.106(2) Uani 1 1 d . . .
N6 N 0.6886(6) 1.0492(7) 0.6904(3) 0.0929(18) Uani 1 1 d . . .
N7 N 0.9836(5) 0.9187(5) 0.5921(2) 0.0765(16) Uani 1 1 d . . .
N8 N 0.9594(4) 0.7192(5) 0.64070(18) 0.0600(13) Uani 1 1 d . . .
N9 N 0.7485(5) 0.5860(5) 0.64327(18) 0.0670(14) Uani 1 1 d . . .
N10 N 0.6448(5) 0.5061(6) 0.6506(2) 0.0761(15) Uani 1 1 d . . .
N11 N 0.6586(5) 0.4245(6) 0.6792(2) 0.0795(16) Uani 1 1 d . . .
N12 N 0.7639(6) 0.4435(6) 0.6914(2) 0.0841(17) Uani 1 1 d . . .
C1 C 0.8548(6) 0.5581(7) 0.5065(3) 0.079(2) Uani 1 1 d . . .
H1 H 0.9185 0.5566 0.5229 0.094 Uiso 1 1 calc R . .
C2 C 0.8220(6) 0.4805(7) 0.4583(3) 0.088(2) Uani 1 1 d . . .
H2 H 0.8649 0.4293 0.4423 0.105 Uiso 1 1 calc R . .
C3 C 0.7270(6) 0.4758(6) 0.4326(3) 0.082(2) Uani 1 1 d . . .
H3 H 0.7043 0.4200 0.4000 0.099 Uiso 1 1 calc R . .
C4 C 0.6657(6) 0.5569(6) 0.4567(3) 0.0601(16) Uani 1 1 d . . .
C5 C 0.5670(5) 0.5635(6) 0.4342(3) 0.0682(18) Uani 1 1 d . . .
H5 H 0.5387 0.5095 0.4018 0.082 Uiso 1 1 calc R . .
C6 C 0.5150(5) 0.6465(7) 0.4594(3) 0.0700(18) Uani 1 1 d . . .
H6 H 0.4508 0.6490 0.4438 0.084 Uiso 1 1 calc R . .
C7 C 0.5532(5) 0.7313(7) 0.5090(3) 0.0594(16) Uani 1 1 d . . .
C8 C 0.5045(5) 0.8236(7) 0.5389(3) 0.0770(19) Uani 1 1 d . . .
H8 H 0.4410 0.8339 0.5258 0.092 Uiso 1 1 calc R . .
C9 C 0.5505(6) 0.8980(7) 0.5870(3) 0.078(2) Uani 1 1 d . . .
H9 H 0.5185 0.9584 0.6064 0.093 Uiso 1 1 calc R . .
C10 C 0.6457(6) 0.8814(6) 0.6061(3) 0.0616(16) Uani 1 1 d . . .
C11 C 0.6482(5) 0.7222(6) 0.5313(3) 0.0544(15) Uani 1 1 d . . .
C12 C 0.7060(5) 0.6352(6) 0.5055(3) 0.0567(16) Uani 1 1 d . . .
C13 C 0.7053(6) 0.9500(7) 0.6545(3) 0.0691(18) Uani 1 1 d . . .
C14 C 0.7903(9) 1.1806(9) 0.7729(4) 0.141(3) Uani 1 1 d . . .
H14A H 0.7977 1.2721 0.7661 0.169 Uiso 1 1 calc R . .
H14B H 0.8607 1.1901 0.7897 0.169 Uiso 1 1 calc R . .
C15 C 0.6955(10) 1.1377(10) 0.8072(4) 0.139(3) Uani 1 1 d . . .
H15A H 0.7035 1.2194 0.8344 0.167 Uiso 1 1 calc R . .
H15B H 0.6247 1.1144 0.7878 0.167 Uiso 1 1 calc R . .
C16 C 0.6884(8) 1.0198(10) 0.8294(3) 0.123(3) Uani 1 1 d . . .
H16A H 0.7593 1.0416 0.8485 0.147 Uiso 1 1 calc R . .
H16B H 0.6779 0.9367 0.8025 0.147 Uiso 1 1 calc R . .
C17 C 0.5945(9) 0.9847(11) 0.8639(4) 0.137(3) Uani 1 1 d . . .
H17A H 0.6078 1.0680 0.8911 0.164 Uiso 1 1 calc R . .
H17B H 0.5251 0.9695 0.8449 0.164 Uiso 1 1 calc R . .
C18 C 0.5751(9) 0.8630(12) 0.8871(4) 0.138(3) Uani 1 1 d . . .
H18A H 0.6461 0.8740 0.9039 0.166 Uiso 1 1 calc R . .
H18B H 0.5554 0.7783 0.8600 0.166 Uiso 1 1 calc R . .
C19 C 0.4875(10) 0.8366(12) 0.9244(4) 0.152(4) Uani 1 1 d . . .
H19A H 0.5065 0.9222 0.9510 0.183 Uiso 1 1 calc R . .
H19B H 0.4164 0.8239 0.9073 0.183 Uiso 1 1 calc R . .
C20 C 0.4685(8) 0.7167(12) 0.9487(4) 0.147(4) Uani 1 1 d . . .
H20A H 0.5400 0.7278 0.9650 0.177 Uiso 1 1 calc R . .
H20B H 0.4472 0.6307 0.9222 0.177 Uiso 1 1 calc R . .
C21 C 0.3828(10) 0.6938(12) 0.9870(4) 0.147(4) Uani 1 1 d . . .
H21A H 0.4031 0.7810 1.0129 0.177 Uiso 1 1 calc R . .
H21B H 0.3111 0.6805 0.9704 0.177 Uiso 1 1 calc R . .
C22 C 0.3640(9) 0.5754(12) 1.0131(5) 0.157(4) Uani 1 1 d . . .
H22A H 0.4362 0.5894 1.0295 0.189 Uiso 1 1 calc R . .
H22B H 0.3448 0.4889 0.9868 0.189 Uiso 1 1 calc R . .
C23 C 0.2784(10) 0.5460(14) 1.0520(4) 0.162(4) Uani 1 1 d . . .
H23A H 0.2959 0.6332 1.0777 0.194 Uiso 1 1 calc R . .
H23B H 0.2056 0.5285 1.0353 0.194 Uiso 1 1 calc R . .
C24 C 0.2632(11) 0.4314(12) 1.0785(5) 0.170(4) Uani 1 1 d . . .
H24A H 0.2476 0.3440 1.0530 0.204 Uiso 1 1 calc R . .
H24B H 0.3348 0.4502 1.0965 0.204 Uiso 1 1 calc R . .
C25 C 0.1780(11) 0.4057(13) 1.1138(5) 0.155(4) Uani 1 1 d . . .
H25A H 0.1938 0.4930 1.1394 0.186 Uiso 1 1 calc R . .
H25B H 0.1065 0.3873 1.0959 0.186 Uiso 1 1 calc R . .
C26 C 0.1635(11) 0.2964(14) 1.1389(6) 0.179(4) Uani 1 1 d . . .
H26A H 0.2337 0.3209 1.1589 0.215 Uiso 1 1 calc R . .
H26B H 0.1567 0.2126 1.1129 0.215 Uiso 1 1 calc R . .
C27 C 0.0732(13) 0.2517(15) 1.1723(5) 0.195(5) Uani 1 1 d . . .
H27A H 0.0839 0.3317 1.2005 0.235 Uiso 1 1 calc R . .
H27B H 0.0027 0.2347 1.1537 0.235 Uiso 1 1 calc R . .
C28 C 0.0586(13) 0.1320(17) 1.1927(5) 0.221(7) Uani 1 1 d . . .
H28A H 0.1239 0.1545 1.2157 0.266 Uiso 1 1 calc R . .
H28B H 0.0593 0.0551 1.1651 0.266 Uiso 1 1 calc R . .
C29 C -0.0386(11) 0.0800(12) 1.2188(4) 0.189(5) Uani 1 1 d . . .
H29A H -0.0380 -0.0024 1.2298 0.284 Uiso 1 1 calc R . .
H29B H -0.1047 0.0549 1.1966 0.284 Uiso 1 1 calc R . .
H29C H -0.0390 0.1521 1.2477 0.284 Uiso 1 1 calc R . .
C30 C 0.9950(7) 1.0228(9) 0.5685(3) 0.107(3) Uani 1 1 d . . .
H30 H 0.9305 1.0320 0.5558 0.128 Uiso 1 1 calc R . .
C31 C 1.1026(10) 1.1209(9) 0.5618(3) 0.130(3) Uani 1 1 d . . .
H31 H 1.1082 1.1935 0.5454 0.155 Uiso 1 1 calc R . .
C32 C 1.1974(8) 1.1069(10) 0.5799(4) 0.139(4) Uani 1 1 d . . .
H32 H 1.2682 1.1685 0.5749 0.167 Uiso 1 1 calc R . .
C33 C 1.1886(8) 0.9999(8) 0.6060(3) 0.092(2) Uani 1 1 d . . .
C34 C 1.2812(6) 0.9793(9) 0.6278(3) 0.103(3) Uani 1 1 d . . .
H34 H 1.3534 1.0407 0.6247 0.124 Uiso 1 1 calc R . .
C35 C 1.2714(7) 0.8801(9) 0.6521(3) 0.095(2) Uani 1 1 d . . .
H35 H 1.3349 0.8704 0.6655 0.115 Uiso 1 1 calc R . .
C36 C 1.1600(6) 0.7855(7) 0.6576(3) 0.0713(18) Uani 1 1 d . . .
C37 C 1.1380(6) 0.6755(8) 0.6826(3) 0.086(2) Uani 1 1 d . . .
H37 H 1.1974 0.6584 0.6965 0.103 Uiso 1 1 calc R . .
C38 C 1.0297(7) 0.5927(7) 0.6868(3) 0.085(2) Uani 1 1 d . . .
H38 H 1.0156 0.5199 0.7040 0.102 Uiso 1 1 calc R . .
C39 C 0.9399(6) 0.6156(6) 0.6656(2) 0.0637(17) Uani 1 1 d . . .
C40 C 1.0663(6) 0.8017(7) 0.6364(2) 0.0610(17) Uani 1 1 d . . .
C41 C 1.0798(6) 0.9104(7) 0.6102(3) 0.0685(18) Uani 1 1 d . . .
C42 C 0.8191(6) 0.5454(7) 0.6676(2) 0.0664(17) Uani 1 1 d . . .
C43 C 0.5618(6) 0.3229(8) 0.6974(3) 0.102(2) Uani 1 1 d . . .
H43A H 0.5688 0.2301 0.6898 0.122 Uiso 1 1 calc R . .
H43B H 0.4929 0.3150 0.6796 0.122 Uiso 1 1 calc R . .
C44 C 0.5537(6) 0.3664(8) 0.7532(3) 0.110(3) Uani 1 1 d . . .
H44A H 0.5472 0.4595 0.7611 0.133 Uiso 1 1 calc R . .
H44B H 0.6217 0.3727 0.7712 0.133 Uiso 1 1 calc R . .
C45 C 0.4513(7) 0.2593(9) 0.7705(4) 0.133(3) Uani 1 1 d . . .
H45A H 0.3836 0.2620 0.7549 0.160 Uiso 1 1 calc R . .
H45B H 0.4535 0.1649 0.7580 0.160 Uiso 1 1 calc R . .
C46 C 0.4422(8) 0.2819(12) 0.8262(4) 0.164(4) Uani 1 1 d . . .
H46A H 0.4301 0.3709 0.8383 0.197 Uiso 1 1 calc R . .
H46B H 0.5132 0.2907 0.8424 0.197 Uiso 1 1 calc R . .
C47 C 0.3466(9) 0.1624(12) 0.8426(4) 0.177(4) Uani 1 1 d . . .
H47A H 0.2759 0.1636 0.8297 0.212 Uiso 1 1 calc R . .
H47B H 0.3530 0.0731 0.8255 0.212 Uiso 1 1 calc R . .
C48 C 0.3375(9) 0.1603(11) 0.8941(4) 0.149(3) Uani 1 1 d . . .
H48A H 0.3294 0.2485 0.9114 0.179 Uiso 1 1 calc R . .
H48B H 0.4083 0.1602 0.9074 0.179 Uiso 1 1 calc R . .
C49 C 0.2441(9) 0.0406(14) 0.9084(4) 0.183(5) Uani 1 1 d . . .
H49A H 0.1741 0.0470 0.8970 0.220 Uiso 1 1 calc R . .
H49B H 0.2487 -0.0464 0.8879 0.220 Uiso 1 1 calc R . .
C50 C 0.2313(9) 0.0204(10) 0.9591(5) 0.154(4) Uani 1 1 d . . .
H50A H 0.2286 0.1083 0.9797 0.185 Uiso 1 1 calc R . .
H50B H 0.3007 0.0118 0.9702 0.185 Uiso 1 1 calc R . .
C51 C 0.1376(9) -0.0962(13) 0.9734(5) 0.174(4) Uani 1 1 d . . .
H51A H 0.0688 -0.0844 0.9633 0.208 Uiso 1 1 calc R . .
H51B H 0.1385 -0.1832 0.9513 0.208 Uiso 1 1 calc R . .
C52 C 0.1228(11) -0.1250(12) 1.0227(4) 0.159(4) Uani 1 1 d . . .
H52A H 0.1186 -0.0399 1.0448 0.191 Uiso 1 1 calc R . .
H52B H 0.1921 -0.1344 1.0335 0.191 Uiso 1 1 calc R . .
C53 C 0.0312(9) -0.2435(14) 1.0342(5) 0.175(4) Uani 1 1 d . . .
H53A H -0.0378 -0.2318 1.0243 0.210 Uiso 1 1 calc R . .
H53B H 0.0339 -0.3278 1.0110 0.210 Uiso 1 1 calc R . .
C54 C 0.0156(12) -0.2780(13) 1.0816(5) 0.173(4) Uani 1 1 d . . .
H54A H 0.0815 -0.2981 1.0903 0.207 Uiso 1 1 calc R . .
H54B H 0.0188 -0.1918 1.1055 0.207 Uiso 1 1 calc R . .
C55 C -0.0744(13) -0.3830(19) 1.0920(6) 0.213(7) Uani 1 1 d . . .
H55A H -0.0802 -0.4689 1.0673 0.256 Uiso 1 1 calc R . .
H55B H -0.1405 -0.3608 1.0852 0.256 Uiso 1 1 calc R . .
C56 C -0.0840(13) -0.4175(14) 1.1395(9) 0.219(7) Uani 1 1 d . . .
H56A H -0.0204 -0.4450 1.1457 0.262 Uiso 1 1 calc R . .
H56B H -0.0750 -0.3310 1.1645 0.262 Uiso 1 1 calc R . .
C57 C -0.177(2) -0.518(4) 1.1489(7) 0.400(18) Uani 1 1 d . . .
H57A H -0.2371 -0.4805 1.1497 0.479 Uiso 1 1 calc R . .
H57B H -0.1951 -0.5966 1.1194 0.479 Uiso 1 1 calc R . .
C58 C -0.1846(16) -0.575(3) 1.1886(9) 0.409(16) Uani 1 1 d . . .
H58A H -0.2568 -0.6489 1.1864 0.613 Uiso 1 1 calc R . .
H58B H -0.1767 -0.5027 1.2188 0.613 Uiso 1 1 calc R . .
H58C H -0.1260 -0.6130 1.1896 0.613 Uiso 1 1 calc R . .
Cl1 Cl 0.8036(2) 0.2300(3) 0.55317(13) 0.1196(8) Uani 1 1 d . . .
Cl2 Cl 0.4600(2) 0.6955(3) 0.71719(11) 0.1128(7) Uani 1 1 d . . .
O1 O 0.7635(11) 0.1071(14) 0.5194(5) 0.312(7) Uani 1 1 d . . .
O2 O 0.7294(6) 0.2959(7) 0.5594(3) 0.189(3) Uani 1 1 d . . .
O3 O 0.9010(7) 0.3022(11) 0.5426(6) 0.370(9) Uani 1 1 d . . .
O4 O 0.8125(8) 0.1700(12) 0.5922(5) 0.268(6) Uani 1 1 d . . .
O5 O 0.4623(6) 0.7177(7) 0.6673(3) 0.174(3) Uani 1 1 d . . .
O6 O 0.5691(6) 0.7150(7) 0.7333(3) 0.181(3) Uani 1 1 d . . .
O7 O 0.3914(7) 0.5551(10) 0.7093(4) 0.236(4) Uani 1 1 d . . .
O8 O 0.4159(7) 0.7872(9) 0.7454(3) 0.221(4) Uani 1 1 d . . .

loop_
_atom_site_aniso_label
_atom_site_aniso_U_11
_atom_site_aniso_U_22
_atom_site_aniso_U_33
_atom_site_aniso_U_23
_atom_site_aniso_U_13
_atom_site_aniso_U_12
Fe1 0.0497(6) 0.0708(6) 0.0748(7) 0.0255(5) 0.0011(5) 0.0234(5)
N1 0.050(4) 0.060(3) 0.080(4) 0.015(3) 0.009(3) 0.024(3)
N2 0.046(3) 0.054(3) 0.076(4) 0.024(3) 0.010(3) 0.017(3)
N3 0.072(4) 0.085(4) 0.064(4) 0.020(3) -0.008(3) 0.017(3)
N4 0.091(5) 0.106(5) 0.084(6) 0.027(4) -0.019(4) 0.009(4)
N5 0.110(6) 0.097(5) 0.101(7) 0.010(5) -0.001(5) 0.033(5)
N6 0.101(5) 0.086(5) 0.085(5) 0.012(4) 0.000(4) 0.029(4)
N7 0.078(5) 0.071(4) 0.093(4) 0.040(3) 0.013(3) 0.029(3)
N8 0.042(4) 0.068(3) 0.074(4) 0.022(3) 0.007(3) 0.021(3)
N9 0.051(4) 0.072(3) 0.080(4) 0.023(3) 0.001(3) 0.021(3)
N10 0.052(4) 0.077(4) 0.092(4) 0.022(3) -0.002(3) 0.012(3)
N11 0.058(5) 0.082(4) 0.094(5) 0.034(3) 0.001(4) 0.011(4)
N12 0.065(5) 0.088(4) 0.101(5) 0.042(4) 0.000(4) 0.019(3)
C1 0.069(5) 0.088(5) 0.079(6) 0.010(4) -0.007(4) 0.034(4)
C2 0.073(6) 0.098(5) 0.103(7) 0.010(5) 0.010(5) 0.051(5)
C3 0.074(6) 0.072(5) 0.088(6) 0.010(4) 0.007(5) 0.014(4)
C4 0.058(5) 0.055(4) 0.066(5) 0.019(4) 0.009(4) 0.016(4)
C5 0.053(5) 0.073(4) 0.074(5) 0.014(4) 0.000(4) 0.018(4)
C6 0.041(4) 0.084(5) 0.074(6) 0.026(4) -0.011(4) 0.004(4)
C7 0.039(4) 0.071(4) 0.069(5) 0.028(4) 0.004(4) 0.014(4)
C8 0.055(5) 0.099(5) 0.086(6) 0.033(5) 0.004(4) 0.031(4)
C9 0.065(5) 0.094(5) 0.087(6) 0.021(5) 0.009(4) 0.044(4)
C10 0.064(5) 0.062(4) 0.060(5) 0.017(4) 0.001(4) 0.022(4)
C11 0.046(4) 0.059(4) 0.052(5) 0.019(3) 0.000(4) 0.006(3)
C12 0.044(4) 0.057(4) 0.071(5) 0.022(4) 0.008(4) 0.015(3)
C13 0.066(5) 0.066(5) 0.076(6) 0.013(4) -0.005(5) 0.025(4)
C14 0.172(10) 0.113(7) 0.092(8) -0.029(6) -0.003(7) 0.025(7)
C15 0.189(11) 0.132(8) 0.105(8) 0.007(6) -0.002(7) 0.078(8)
C16 0.137(9) 0.140(8) 0.082(7) 0.005(6) 0.002(6) 0.049(7)
C17 0.163(11) 0.153(9) 0.097(8) 0.019(7) -0.006(7) 0.065(8)
C18 0.120(8) 0.186(10) 0.101(8) 0.007(7) 0.000(6) 0.060(8)
C19 0.179(12) 0.172(10) 0.132(9) 0.049(8) 0.015(8) 0.086(9)
C20 0.098(8) 0.202(11) 0.132(9) 0.019(8) 0.016(7) 0.053(7)
C21 0.155(11) 0.173(10) 0.132(9) 0.037(8) 0.008(8) 0.081(8)
C22 0.121(9) 0.166(10) 0.158(11) 0.003(8) -0.016(8) 0.038(8)
C23 0.139(10) 0.219(12) 0.111(9) 0.001(8) 0.019(7) 0.064(9)
C24 0.176(12) 0.177(11) 0.168(12) 0.076(9) 0.038(9) 0.056(9)
C25 0.163(11) 0.167(10) 0.147(10) 0.051(8) 0.032(8) 0.064(9)
C26 0.169(12) 0.192(12) 0.189(13) 0.053(10) 0.056(10) 0.073(10)
C27 0.230(16) 0.226(14) 0.167(12) 0.070(10) 0.061(11) 0.111(12)
C28 0.245(17) 0.273(16) 0.239(16) 0.167(14) 0.112(13) 0.144(14)
C29 0.212(14) 0.179(10) 0.150(11) 0.028(8) -0.018(9) 0.043(10)
C30 0.099(7) 0.117(6) 0.141(7) 0.064(6) 0.032(5) 0.062(6)
C31 0.114(8) 0.107(6) 0.184(9) 0.089(6) 0.062(7) 0.028(7)
C32 0.063(7) 0.133(8) 0.230(11) 0.063(8) 0.044(7) 0.034(6)
C33 0.091(8) 0.065(5) 0.128(7) 0.048(5) 0.037(5) 0.024(5)
C34 0.046(5) 0.093(6) 0.170(8) 0.029(6) 0.015(5) 0.025(5)
C35 0.065(6) 0.087(5) 0.140(7) 0.031(5) 0.001(5) 0.030(5)
C36 0.055(5) 0.073(5) 0.087(5) 0.015(4) 0.004(4) 0.026(4)
C37 0.051(5) 0.102(6) 0.111(6) 0.032(5) 0.001(4) 0.030(4)
C38 0.076(6) 0.091(5) 0.106(6) 0.057(4) 0.011(5) 0.032(5)
C39 0.056(5) 0.064(4) 0.079(5) 0.029(4) 0.004(4) 0.023(4)
C40 0.053(5) 0.068(4) 0.068(5) 0.015(4) 0.013(4) 0.029(4)
C41 0.053(5) 0.062(4) 0.100(6) 0.032(4) 0.020(4) 0.024(4)
C42 0.053(5) 0.073(5) 0.075(5) 0.020(4) -0.001(4) 0.022(4)
C43 0.063(5) 0.097(5) 0.123(8) 0.041(5) -0.002(5) -0.008(4)
C44 0.073(6) 0.129(6) 0.125(8) 0.057(6) 0.017(5) 0.013(5)
C45 0.082(7) 0.168(8) 0.137(9) 0.066(7) 0.013(6) 0.011(6)
C46 0.096(8) 0.236(11) 0.151(10) 0.072(9) 0.039(7) 0.032(8)
C47 0.107(9) 0.261(13) 0.150(11) 0.096(10) 0.025(8) 0.021(8)
C48 0.123(9) 0.184(10) 0.137(10) 0.061(8) 0.026(8) 0.037(8)
C49 0.111(9) 0.296(15) 0.134(10) 0.099(10) 0.028(7) 0.031(9)
C50 0.118(9) 0.150(8) 0.178(12) 0.049(8) 0.005(8) 0.020(7)
C51 0.099(8) 0.240(13) 0.149(11) 0.058(10) 0.007(7) 0.011(8)
C52 0.177(12) 0.173(10) 0.124(10) 0.049(8) 0.025(9) 0.049(9)
C53 0.128(10) 0.222(13) 0.139(11) 0.056(10) 0.024(8) 0.009(9)
C54 0.190(14) 0.186(11) 0.144(12) 0.067(10) 0.022(10) 0.051(10)
C55 0.179(15) 0.275(18) 0.196(15) 0.120(14) 0.059(12) 0.054(13)
C56 0.150(13) 0.205(13) 0.29(2) 0.111(14) 0.032(14) 0.015(10)
C57 0.28(3) 0.70(5) 0.163(18) 0.18(2) 0.034(18) 0.06(3)
C58 0.221(19) 0.72(5) 0.30(3) 0.22(3) 0.07(2) 0.11(2)
Cl1 0.110(2) 0.1048(17) 0.172(3) 0.0537(18) 0.0227(18) 0.0588(17)
Cl2 0.0884(19) 0.143(2) 0.111(2) 0.0290(17) 0.0009(15) 0.0455(17)
O1 0.347(15) 0.281(12) 0.274(13) -0.092(10) 0.021(10) 0.158(11)
O2 0.153(6) 0.188(6) 0.269(9) 0.039(5) 0.009(5) 0.120(5)
O3 0.090(6) 0.356(13) 0.81(3) 0.447(17) 0.117(10) 0.076(7)
O4 0.267(11) 0.327(12) 0.356(14) 0.232(13) 0.120(10) 0.195(10)
O5 0.199(7) 0.201(6) 0.128(6) 0.043(5) -0.019(5) 0.075(5)
O6 0.135(6) 0.204(6) 0.198(7) -0.031(5) -0.068(5) 0.094(5)
O7 0.138(7) 0.205(8) 0.333(12) 0.099(8) 0.043(7) 0.000(6)
O8 0.201(8) 0.325(10) 0.154(6) -0.059(6) -0.018(5) 0.178(8)

loop_
_atom_type_symbol
_atom_type_description
_atom_type_scat_dispersion_real
_atom_type_scat_dispersion_imag
_atom_type_scat_source
C C 0.0033 0.0016 'International Tables Vol C Tables 4.2.6.8 and 6.1.1.4'
H H 0.0000 0.0000 'International Tables Vol C Tables 4.2.6.8 and 6.1.1.4'
N N 0.0061 0.0033 'International Tables Vol C Tables 4.2.6.8 and 6.1.1.4'
O O 0.0106 0.0060 'International Tables Vol C Tables 4.2.6.8 and 6.1.1.4'
Cl Cl 0.1484 0.1585 'International Tables Vol C Tables 4.2.6.8 and 6.1.1.4'
Fe Fe 0.3463 0.8444 'International Tables Vol C Tables 4.2.6.8 and 6.1.1.4'

loop_
_geom_angle_atom_site_label_1
_geom_angle_atom_site_label_2
_geom_angle_atom_site_label_3
_geom_angle
_geom_angle_site_symmetry_1
_geom_angle_site_symmetry_3
_geom_angle_publ_flag
N2 Fe1 N8 174.5(2) . . ?
N2 Fe1 N7 109.7(2) . . ?
N8 Fe1 N7 75.6(2) . . ?
N2 Fe1 N1 75.9(2) . . ?
N8 Fe1 N1 105.82(19) . . ?
N7 Fe1 N1 94.26(19) . . ?
N2 Fe1 N9 101.2(2) . . ?
N8 Fe1 N9 73.5(2) . . ?
N7 Fe1 N9 149.0(2) . . ?
N1 Fe1 N9 95.51(17) . . ?
N2 Fe1 N3 73.7(2) . . ?
N8 Fe1 N3 104.8(2) . . ?
N7 Fe1 N3 92.92(19) . . ?
N1 Fe1 N3 149.4(2) . . ?
N9 Fe1 N3 93.44(18) . . ?
C1 N1 C12 116.9(6) . . ?
C1 N1 Fe1 128.8(5) . . ?
C12 N1 Fe1 114.3(4) . . ?
C10 N2 C11 120.3(5) . . ?
C10 N2 Fe1 121.9(5) . . ?
C11 N2 Fe1 117.9(4) . . ?
N4 N3 C13 106.3(6) . . ?
N4 N3 Fe1 139.9(6) . . ?
C13 N3 Fe1 113.6(5) . . ?
N3 N4 N5 105.9(6) . . ?
N6 N5 N4 112.8(7) . . ?
N6 N5 C14 125.7(9) . . ?
N4 N5 C14 121.4(9) . . ?
N5 N6 C13 103.1(6) . . ?
C30 N7 C41 116.8(6) . . ?
C30 N7 Fe1 128.3(5) . . ?
C41 N7 Fe1 114.9(4) . . ?
C39 N8 C40 119.6(5) . . ?
C39 N8 Fe1 123.1(4) . . ?
C40 N8 Fe1 117.3(4) . . ?
N10 N9 C42 106.7(5) . . ?
N10 N9 Fe1 138.5(5) . . ?
C42 N9 Fe1 114.7(5) . . ?
N11 N10 N9 104.8(5) . . ?
N10 N11 N12 115.4(6) . . ?
N10 N11 C43 121.5(7) . . ?
N12 N11 C43 123.1(6) . . ?
N11 N12 C42 101.2(5) . . ?
N1 C1 C2 121.9(6) . . ?
C1 C2 C3 121.8(6) . . ?
C2 C3 C4 118.2(7) . . ?
C12 C4 C3 116.4(6) . . ?
C12 C4 C5 119.6(6) . . ?
C3 C4 C5 124.1(7) . . ?
C6 C5 C4 120.3(6) . . ?
C5 C6 C7 122.8(6) . . ?
C11 C7 C6 116.7(6) . . ?
C11 C7 C8 116.0(6) . . ?
C6 C7 C8 127.3(6) . . ?
C9 C8 C7 120.7(6) . . ?
C8 C9 C10 119.1(6) . . ?
N2 C10 C9 121.1(6) . . ?
N2 C10 C13 111.8(6) . . ?
C9 C10 C13 127.1(7) . . ?
N2 C11 C7 122.8(6) . . ?
N2 C11 C12 115.3(6) . . ?
C7 C11 C12 121.9(6) . . ?
N1 C12 C4 124.8(6) . . ?
N1 C12 C11 116.6(6) . . ?
C4 C12 C11 118.6(6) . . ?
N6 C13 N3 112.0(6) . . ?
N6 C13 C10 129.0(8) . . ?
N3 C13 C10 119.0(7) . . ?
N5 C14 C15 110.9(8) . . ?
C16 C15 C14 116.4(9) . . ?
C15 C16 C17 113.8(9) . . ?
C18 C17 C16 119.2(9) . . ?
C17 C18 C19 118.4(9) . . ?
C20 C19 C18 119.1(10) . . ?
C19 C20 C21 118.6(10) . . ?
C22 C21 C20 119.6(10) . . ?
C21 C22 C23 122.3(11) . . ?
C24 C23 C22 121.6(11) . . ?
C25 C24 C23 119.0(11) . . ?
C26 C25 C24 119.0(11) . . ?
C25 C26 C27 124.1(12) . . ?
C28 C27 C26 120.4(13) . . ?
C27 C28 C29 118.7(13) . . ?
N7 C30 C31 122.2(7) . . ?
C32 C31 C30 119.0(8) . . ?
C31 C32 C33 120.3(8) . . ?
C41 C33 C32 115.7(8) . . ?
C41 C33 C34 119.3(7) . . ?
C32 C33 C34 124.9(9) . . ?
C35 C34 C33 124.1(7) . . ?
C34 C35 C36 118.3(7) . . ?
C37 C36 C40 116.5(7) . . ?
C37 C36 C35 124.0(7) . . ?
C40 C36 C35 119.5(7) . . ?
C38 C37 C36 120.1(6) . . ?
C37 C38 C39 120.8(6) . . ?
N8 C39 C38 120.0(6) . . ?
N8 C39 C42 110.0(6) . . ?
C38 C39 C42 129.9(6) . . ?
N8 C40 C36 123.0(6) . . ?
N8 C40 C41 116.1(6) . . ?
C36 C40 C41 120.8(7) . . ?
N7 C41 C33 125.9(7) . . ?
N7 C41 C40 116.1(6) . . ?
C33 C41 C40 118.0(7) . . ?
N12 C42 N9 111.9(6) . . ?
N12 C42 C39 129.5(7) . . ?
N9 C42 C39 118.6(7) . . ?
N11 C43 C44 112.3(6) . . ?
C43 C44 C45 110.6(7) . . ?
C46 C45 C44 115.5(8) . . ?
C45 C46 C47 114.0(9) . . ?
C48 C47 C46 120.1(10) . . ?
C47 C48 C49 118.3(10) . . ?
C50 C49 C48 123.6(10) . . ?
C49 C50 C51 123.6(10) . . ?
C52 C51 C50 126.1(11) . . ?
C51 C52 C53 123.8(11) . . ?
C54 C53 C52 125.6(11) . . ?
C55 C54 C53 124.3(13) . . ?
C54 C55 C56 122.2(16) . . ?
C57 C56 C55 120.3(19) . . ?
C58 C57 C56 124(3) . . ?
O3 Cl1 O1 109.8(9) . . ?
O3 Cl1 O2 115.9(5) . . ?
O1 Cl1 O2 111.6(7) . . ?
O3 Cl1 O4 109.8(7) . . ?
O1 Cl1 O4 94.4(7) . . ?
O2 Cl1 O4 113.3(6) . . ?
O8 Cl2 O7 114.2(6) . . ?
O8 Cl2 O6 114.6(4) . . ?
O7 Cl2 O6 111.2(5) . . ?
O8 Cl2 O5 106.9(5) . . ?
O7 Cl2 O5 101.3(5) . . ?
O6 Cl2 O5 107.5(5) . . ?

loop_
_geom_bond_atom_site_label_1
_geom_bond_atom_site_label_2
_geom_bond_distance
_geom_bond_site_symmetry_2
_geom_bond_publ_flag
Fe1 N2 2.084(5) . ?
Fe1 N8 2.090(5) . ?
Fe1 N7 2.151(5) . ?
Fe1 N1 2.161(5) . ?
Fe1 N9 2.178(5) . ?
Fe1 N3 2.196(6) . ?
N1 C1 1.328(7) . ?
N1 C12 1.361(7) . ?
N2 C10 1.330(7) . ?
N2 C11 1.357(7) . ?
N3 N4 1.325(7) . ?
N3 C13 1.335(7) . ?
N4 N5 1.335(8) . ?
N5 N6 1.311(7) . ?
N5 C14 1.445(9) . ?
N6 C13 1.327(7) . ?
N7 C30 1.328(8) . ?
N7 C41 1.354(7) . ?
N8 C39 1.333(6) . ?
N8 C40 1.346(7) . ?
N9 N10 1.326(6) . ?
N9 C42 1.340(7) . ?
N10 N11 1.310(6) . ?
N11 N12 1.315(6) . ?
N11 C43 1.471(8) . ?
N12 C42 1.333(7) . ?
C1 C2 1.360(8) . ?
C2 C3 1.375(8) . ?
C3 C4 1.396(8) . ?
C4 C12 1.387(8) . ?
C4 C5 1.424(8) . ?
C5 C6 1.332(7) . ?
C6 C7 1.421(8) . ?
C7 C11 1.390(7) . ?
C7 C8 1.422(8) . ?
C8 C9 1.379(8) . ?
C9 C10 1.393(8) . ?
C10 C13 1.427(8) . ?
C11 C12 1.421(8) . ?
C14 C15 1.514(11) . ?
C15 C16 1.443(10) . ?
C16 C17 1.500(11) . ?
C17 C18 1.465(11) . ?
C18 C19 1.489(11) . ?
C19 C20 1.468(11) . ?
C20 C21 1.492(12) . ?
C21 C22 1.484(12) . ?
C22 C23 1.508(12) . ?
C23 C24 1.465(13) . ?
C24 C25 1.432(13) . ?
C25 C26 1.393(13) . ?
C26 C27 1.462(14) . ?
C27 C28 1.410(14) . ?
C28 C29 1.412(13) . ?
C30 C31 1.425(10) . ?
C31 C32 1.367(10) . ?
C32 C33 1.403(10) . ?
C33 C41 1.388(9) . ?
C33 C34 1.418(10) . ?
C34 C35 1.298(9) . ?
C35 C36 1.439(9) . ?
C36 C37 1.386(8) . ?
C36 C40 1.399(8) . ?
C37 C38 1.360(8) . ?
C38 C39 1.391(8) . ?
C39 C42 1.455(8) . ?
C40 C41 1.409(8) . ?
C43 C44 1.494(9) . ?
C44 C45 1.529(9) . ?
C45 C46 1.488(10) . ?
C46 C47 1.539(12) . ?
C47 C48 1.402(11) . ?
C48 C49 1.500(12) . ?
C49 C50 1.432(12) . ?
C50 C51 1.484(12) . ?
C51 C52 1.426(11) . ?
C52 C53 1.451(13) . ?
C53 C54 1.398(13) . ?
C54 C55 1.347(15) . ?
C55 C56 1.399(17) . ?
C56 C57 1.34(2) . ?
C57 C58 1.31(2) . ?
Cl1 O3 1.269(7) . ?
Cl1 O1 1.328(10) . ?
Cl1 O2 1.331(6) . ?
Cl1 O4 1.355(8) . ?
Cl2 O8 1.359(6) . ?
Cl2 O7 1.375(8) . ?
Cl2 O6 1.388(6) . ?
Cl2 O5 1.416(7) . ?
